data_2001168
loop_
_publ_author_name
'Glatzhofer, D. T.'
'Khan, M. A.'

_publ_section_title
;
 <i>N</i>,<i>N</i>',<i>N</i>''-Triphenyl-1,3,5-triaminobenzene and its
 \s complex on protonation: a stable
 <i>N</i>,<i>N</i>',<i>N</i>''-triphenyl-2,4,6-triaminocyclohexadienylium
 cation
;
_journal_issue 12
_journal_name_full 'Acta Crystallographica Section C'
_journal_page_first 2128
_journal_page_last 2133
_journal_paper_doi 10.1107/S0108270193005025
_journal_volume 49
_journal_year 1993
_chemical_formula_moiety 'C24 H22 N3 +,C7 H7 O3 S -'
_chemical_formula_sum 'C31 H29 N3 O3 S'
_chemical_formula_weight 523.6
_space_group_IT_number 14
_space_group_name_Hall '-P 2yn'
_space_group_name_H-M_alt 'P 1 21/n 1'
_symmetry_cell_setting monoclinic
_symmetry_space_group_name_Hall '-P 2yn'
_symmetry_space_group_name_H-M 'P 1 21/n 1'
_atom_type_scat_source IntTabIV
_cell_angle_alpha 90.
_cell_angle_beta 98.15(3)
_cell_angle_gamma 90.
_cell_formula_units_Z 4
_cell_length_a 14.469(4)
_cell_length_b 19.264(6)
_cell_length_c 9.814(3)
_cell_measurement_reflns_used 25
_cell_measurement_temperature 295(2)
_cell_measurement_theta_max 14
_cell_measurement_theta_min 12
_cell_volume 2707.8(14)
_diffrn_measurement_device 'Enraf-Nonius CAD-4'
_diffrn_measurement_method \q/2\q
_diffrn_radiation_type MoK\a
_diffrn_radiation_wavelength 0.71069
_diffrn_reflns_limit_h_max 17
_diffrn_reflns_limit_h_min -17
_diffrn_reflns_limit_k_max 22
_diffrn_reflns_limit_k_min 0
_diffrn_reflns_limit_l_max 11
_diffrn_reflns_limit_l_min 0
_diffrn_reflns_number 4747
_diffrn_reflns_theta_max 25.0
_diffrn_standards_decay_% .0
_diffrn_standards_interval_time 120
_diffrn_standards_number 3
_exptl_absorpt_coefficient_mu 0.15
_exptl_absorpt_correction_type none
_exptl_crystal_colour 'Dark red-orange'
_exptl_crystal_density_diffrn 1.284
_exptl_crystal_description Prism
_exptl_crystal_size_max 0.4
_exptl_crystal_size_mid 0.3
_exptl_crystal_size_min 0.3
_refine_diff_density_max 0.17
_refine_diff_density_min -0.17
_refine_ls_goodness_of_fit_obs 1.3
_refine_ls_hydrogen_treatment 'refall isotropically'
_refine_ls_number_parameters '2 blocks, Np = 343 & 117'
_refine_ls_number_reflns 1742
_refine_ls_R_factor_obs 0.036
_refine_ls_shift/esd_max 0.1
_refine_ls_structure_factor_coef F
_refine_ls_weighting_details 'w = [1/\s^2^(F)]'
_refine_ls_weighting_scheme calc
_refine_ls_wR_factor_obs 0.037
_reflns_number_observed 1745
_reflns_number_total 4747
_reflns_observed_criterion I>2\s(I)
_cod_data_source_file br1033.cif
_cod_data_source_block br1033_structure_2_of_2
_cod_depositor_comments
;
The following automatic conversions were performed:

'_refine_ls_weighting_scheme' value 'w = [1/\s^2^(F)]' was changed to
'calc'. New tag '_refine_ls_weighting_details' was created. The value
of the new tag was set to 'w = [1/\s^2^(F)]'.

Automatic conversion script
Id: cif_fix_values 3143 2015-03-26 13:38:13Z robertas 
;
_cod_original_cell_volume 2707.9
_cod_original_formula_sum 'C31 H29 N3 O3 S1'
_cod_database_code 2001168

loop_
_space_group_symop_id
_space_group_symop_operation_xyz
1 x,y,z
2 -x+1/2,y+1/2,-z+1/2
3 -x,-y,-z
4 x+1/2,-y+1/2,z+1/2

loop_
_atom_site_label
_atom_site_fract_x
_atom_site_fract_y
_atom_site_fract_z
_atom_site_U_iso_or_equiv
C(25) -.2372(3) .2675(2) .2324(6) .072(2)
C(26) -.1694(3) .2304(2) .3146(4) .060(2)
C(31) -.2752(3) .1109(2) .7229(4) .047(2)
C(32) -.3001(3) .1727(2) .6561(4) .060(2)
C(33) -.3907(4) .1969(2) .6448(5) .075(2)
C(34) -.4571(3) .1602(3) .7009(6) .089(3)
C(35) -.4331(3) .0994(3) .7685(5) .079(2)
C(36) -.3427(3) .0746(2) .7795(4) .062(2)
C(41) .2641(2) .1232(2) .1402(4) .048(2)
C(42) .3278(3) .1196(2) .0499(4) .065(2)
C(43) .4147(3) .1501(3) .0825(5) .075(2)
C(44) .4395(3) .1841(2) .2044(6) .071(2)
C(45) .3776(4) .1835(3) .2959(5) .092(3)
C(46) .2901(3) .1548(3) .2635(5) .079(2)
C(47) .5322(3) .2221(3) .2365(7) .118(3)
S(1) .14840(7) .09205(6) .09320(10) .0529(4)
O(1) .1560(2) .02220(10) .0367(2) .0540(10)
O(2) .1075(2) .09030(10) .2200(3) .0730(10)
O(3) .1035(2) .14050(10) -.0071(3) .0720(10)
N(2) .1357(2) .0349(2) .7266(3) .0560(10)
N(4) -.0470(2) .1413(2) .3377(3) .0540(10)
N(6) -.1829(2) .0853(2) .7455(3) .0530(10)
C(1) -.0210(3) .0667(2) .7400(4) .054(2)
C(2) .0569(3) .0635(2) .6574(4) .046(2)
C(3) .0447(3) .0884(2) .5268(4) .050(2)
C(4) -.0426(3) .1170(2) .4684(4) .046(2)
C(5) -.1209(2) .1180(2) .5385(4) .048(2)
C(6) -.1129(2) .0920(2) .6691(4) .0450(10)
C(11) .2231(3) .0171(2) .6888(4) .052(2)
C(12) .2795(3) -.0240(2) .7796(5) .076(2)
C(13) .3649(4) -.0452(3) .7508(6) .106(3)
C(14) .3961(4) -.0269(3) .6317(7) .096(3)
C(15) .3417(4) .0145(3) .5432(5) .090(2)
C(16) .2551(3) .0362(3) .5690(5) .084(2)
C(21) -.1200(3) .1791(2) .2596(4) .050(2)
C(22) -.1379(3) .1663(2) .1203(5) .069(2)
C(23) -.2059(4) .2050(3) .0411(5) .085(2)
C(24) -.2563(3) .2537(3) .0959(6) .082(2)
H(N2) .1320(15) .0269(12) .812(3) .038(7)
H(N4) .010(2) .1314(17) .287(4) .104(12)
H(N6) -.168(2) .0570(15) .819(3) .077(10)
H(1A) -.0303(18) .0221(14) .779(3) .064(11)
H(1B) -.001(2) .0969(16) .809(3) .097(11)
H(3) .0893(17) .0895(13) .465(3) .050(8)
H(5) -.1794(16) .1295(13) .494(3) .048(8)
H(12) .2525(18) -.0394(15) .858(3) ?
H(13) .409(2) -.0693(18) .825(4) ?
H(14) .454(2) -.0420(19) .612(4) ?
H(15) .363(2) .0290(15) .456(3) ?
H(16) .218(2) .0688(17) .510(4) ?
H(22) -.0981(18) .1333(13) .083(3) ?
H(23) -.218(2) .1879(15) -.051(3) ?
H(24) -.3049(19) .2805(14) .043(3) ?
H(25) -.266(2) .3030(15) .267(3) ?
H(26) -.1538(15) .2412(11) .405(3) ?
H(32) -.2585(15) .1972(12) .618(3) ?
H(33) -.408(2) .2415(15) .602(3) ?
H(34) -.520(2) .1747(16) .687(4) ?
H(35) -.478(2) .0667(16) .804(3) ?
H(36) -.3248(17) .0336(12) .826(3) ?
H(42) .3036(18) .0992(13) -.039(3) ?
H(43) .4542(19) .1448(14) .013(3) ?
H(45) .391(2) .2055(16) .387(3) ?
H(46) .241(2) .1560(16) .324(4) ?
H(471) .534(3) .268(3) .220(5) ?
H(472) .569(4) .202(3) .158(6) ?
H(473) .569(3) .195(2) .292(5) ?

loop_
_geom_angle_atom_site_label_1
_geom_angle_atom_site_label_2
_geom_angle_atom_site_label_3
_geom_angle
_geom_angle_publ_flag
C(2) N(2) C(11) 133.4(3) yes
C(4) N(4) C(21) 128.3(3) yes
C(6) N(6) C(31) 130.3(3) yes
C(2) C(1) C(6) 117.1(3) yes
H(1A) C(1) H(1B) 109(3) yes
N(2) C(2) C(1) 113.1(3) yes
N(2) C(2) C(3) 127.2(4) yes
C(1) C(2) C(3) 119.7(3) yes
C(2) C(3) C(4) 120.5(4) yes
N(4) C(4) C(3) 115.8(3) yes
N(4) C(4) C(5) 121.6(3) yes
C(3) C(4) C(5) 122.6(3) yes
C(4) C(5) C(6) 119.2(3) yes
N(6) C(6) C(1) 113.5(3) yes
N(6) C(6) C(5) 125.9(3) yes
C(1) C(6) C(5) 120.6(3) yes
N(2) C(11) C(12) 116.3(4) yes
N(2) C(11) C(16) 125.8(4) yes
C(12) C(11) C(16) 118.0(4) yes
C(11) C(12) C(13) 120.7(5) yes
C(12) C(13) C(14) 121.3(5) yes
C(13) C(14) C(15) 118.2(5) yes
C(14) C(15) C(16) 121.6(5) yes
C(11) C(16) C(15) 120.2(4) yes
N(4) C(21) C(22) 117.8(4) yes
N(4) C(21) C(26) 123.2(4) yes
N(6) C(31) C(32) 123.6(4) yes
N(6) C(31) C(36) 117.8(4) yes

loop_
_geom_bond_atom_site_label_1
_geom_bond_atom_site_label_2
_geom_bond_distance
_geom_bond_publ_flag
N(2) C(2) 1.358(5) yes
N(2) C(11) 1.410(5) yes
N(4) C(4) 1.358(5) yes
N(4) C(21) 1.415(5) yes
N(6) C(6) 1.350(5) yes
N(6) C(31) 1.411(5) yes
C(1) C(2) 1.480(5) yes
C(1) C(6) 1.494(5) yes
C(1) H(1A) 0.96(3) yes
C(1) H(1B) 0.91(3) yes
C(2) C(3) 1.356(6) yes
C(3) C(4) 1.422(5) yes
C(3) H(3) 0.95(3) yes
C(4) C(5) 1.408(5) yes
C(5) C(6) 1.365(5) yes
C(5) H(5) 0.92(2) yes
C(11) C(12) 1.370(6) yes
C(11) C(16) 1.374(7) yes
C(12) C(13) 1.369(7) yes
C(13) C(14) 1.359(9) yes
C(14) C(15) 1.348(8) yes
C(15) C(16) 1.377(7) yes
C(21) C(22) 1.377(6) yes
C(21) C(26) 1.374(6) yes
C(22) C(23) 1.383(7) yes
C(23) C(24) 1.346(8) yes
C(24) C(25) 1.355(8) yes
C(25) C(26) 1.378(6) yes
C(31) C(32) 1.383(6) yes
C(31) C(36) 1.381(6) yes
C(32) C(33) 1.381(7) yes
C(33) C(34) 1.369(7) yes
C(34) C(35) 1.367(8) yes
C(35) C(36) 1.383(6) yes
S(1) O(1) 1.465(3) no
S(1) O(2) 1.452(3) no
S(1) O(3) 1.443(3) no
S(1) C(41) 1.777(4) no
N(2) H(N2) 0.86(2) no
N(4) H(N4) 1.04(3) no
N(6) H(N6) 0.91(3) no
C(12) H(12) 0.96(3) no
C(13) H(13) 1.01(4) no
C914) H(14) 0.93(4) no
C(15) H(15) 0.99(3) no
C(16) H(16) 0.97(3) no
C(22) H(22) 0.97(3) no
C(23) H(23) 0.95(3) no
C(24) H(24) 0.96(3) no
C(25) H(25) 0.89(3) no
C(26) H(26) 0.90(2) no
C(32) H(32) 0.89(2) no
C(33) H(33) 0.97(3) no
C(34) H(34) 0.95(3) no
C(35) H(35) 1.00(3) no
C(36) H(36) 0.93(2) no
C(41) C(42) 1.367(6) no
C(41) C(46) 1.359(6) no
C(42) C(43) 1.384(6) no
C(42) H(42) 0.97(3) no
C(43) C(44) 1.366(8) no
C(43) H(43) 0.95(3) no
C(44) C(45) 1.355(8) no
C(44) C(47) 1.521(7) no
C(45) C(46) 1.377(7) no
C(45) H(45) 0.99(3) no
C(46) H(46) 0.99(3) no
C(47) H(471) 0.90(5) no
C(47) H(472) 1.07(6) no
C(47) H(473) 0.87(4) no

loop_
_geom_torsion_atom_site_label_1
_geom_torsion_atom_site_label_2
_geom_torsion_atom_site_label_3
_geom_torsion_atom_site_label_4
_geom_torsion
_geom_torsion_publ_flag
C(1) C(2) N(2) C(11) 175.0(4) yes
C(1) C(6) N(6) C(31) 170.7(4) yes
C(2) N(2) C(11) C(12) -167.2(4) yes
C(2) N(2) C(11) C(16) 11.6(7) yes
C(3) C(2) N(2) C(11) -5.5(7) yes
C(3) C(4) N(4) C(21) -172.3(4) yes
C(4) N(4) C(21) C(22) -144.3(4) yes
C(4) N(4) C(21) C(26) 39.8(6) yes
C(5) C(4) N(4) C(21) 10.1(6) yes
C(5) C(6) N(6) C(31) -10.1(6) yes
C(6) N(6) C(31) C(32) -32.1(6) yes
C(6) N(6) C(31) C(36) 152.7(4) yes
